data_4028154
loop_
_publ_author_name
'Francois Grillet'
'Kay M. Brummond'

_publ_section_title
;
 Enantioselective Synthesis of 5,7-Bicyclic Ring Systems from Axially
 Chiral Allenes Using a Rh(I)-Catalyzed Cyclocarbonylation Reaction
;
_journal_name_full 'Journal of Organic Chemistry'
_journal_page_first 3737
_journal_page_last 3754
_journal_paper_doi 10.1021/jo4002432
_journal_volume 78
_journal_year 2013
_chemical_absolute_configuration ad
_chemical_formula_sum 'C17 H19 N O3 S'
_chemical_formula_weight 317.39
_chemical_name_systematic
; 
 ? 
;
_space_group_IT_number 43
_symmetry_cell_setting orthorhombic
_symmetry_space_group_name_Hall 'F 2 -2d'
_symmetry_space_group_name_H-M 'F d d 2'
_atom_sites_solution_hydrogens geom
_atom_sites_solution_primary direct
_atom_sites_solution_secondary difmap
_audit_creation_method SHELXL-97
_cell_angle_alpha 90.00
_cell_angle_beta 90.00
_cell_angle_gamma 90.00
_cell_formula_units_Z 16
_cell_length_a 20.0590(5)
_cell_length_b 34.2353(8)
_cell_length_c 9.2333(2)
_cell_measurement_reflns_used 6950
_cell_measurement_temperature 150(2)
_cell_measurement_theta_max 67.99
_cell_measurement_theta_min 5.11
_cell_volume 6340.7(3)
_computing_cell_refinement 'Bruker SAINT'
_computing_data_collection 'Bruker APEX2'
_computing_data_reduction 'Bruker SAINT'
_computing_molecular_graphics 'Bruker SHELXTL'
_computing_publication_material 'Bruker SHELXTL'
_computing_structure_refinement 'SHELXL-97 (Sheldrick, 2008)'
_computing_structure_solution 'SHELXS-97 (Sheldrick, 2008)'
_diffrn_ambient_temperature 150(2)
_diffrn_measured_fraction_theta_full 0.993
_diffrn_measured_fraction_theta_max 0.993
_diffrn_measurement_device_type 'Bruker APEX-II CCD'
_diffrn_measurement_method '\f and \w scans'
_diffrn_radiation_monochromator graphite
_diffrn_radiation_source 'fine-focus sealed tube'
_diffrn_radiation_type CuK\a
_diffrn_radiation_wavelength 1.54178
_diffrn_reflns_av_R_equivalents 0.0379
_diffrn_reflns_av_sigmaI/netI 0.0352
_diffrn_reflns_limit_h_max 24
_diffrn_reflns_limit_h_min -24
_diffrn_reflns_limit_k_max 41
_diffrn_reflns_limit_k_min -41
_diffrn_reflns_limit_l_max 8
_diffrn_reflns_limit_l_min -10
_diffrn_reflns_number 9998
_diffrn_reflns_theta_full 68.29
_diffrn_reflns_theta_max 68.29
_diffrn_reflns_theta_min 5.11
_exptl_absorpt_coefficient_mu 1.917
_exptl_absorpt_correction_T_max 0.8168
_exptl_absorpt_correction_T_min 0.7004
_exptl_absorpt_correction_type multi-scan
_exptl_absorpt_process_details 'Bruker Sadabs'
_exptl_crystal_density_diffrn 1.330
_exptl_crystal_description chunk
_exptl_crystal_F_000 2688
_exptl_crystal_size_max 0.20
_exptl_crystal_size_mid 0.18
_exptl_crystal_size_min 0.11
_refine_diff_density_max 0.618
_refine_diff_density_min -0.238
_refine_diff_density_rms 0.078
_refine_ls_abs_structure_details 'Flack H D (1983), Acta Cryst. A39, 876-881'
_refine_ls_abs_structure_Flack 0.04(2)
_refine_ls_extinction_method none
_refine_ls_goodness_of_fit_ref 1.104
_refine_ls_hydrogen_treatment mixed
_refine_ls_matrix_type full
_refine_ls_number_parameters 254
_refine_ls_number_reflns 2179
_refine_ls_number_restraints 1
_refine_ls_restrained_S_all 1.104
_refine_ls_R_factor_all 0.0394
_refine_ls_R_factor_gt 0.0379
_refine_ls_shift/su_max 0.001
_refine_ls_shift/su_mean 0.000
_refine_ls_structure_factor_coef Fsqd
_refine_ls_weighting_details 'calc w=1/[\s^2^(Fo^2^)+(0.0780P)^2^+0.0000P] where P=(Fo^2^+2Fc^2^)/3'
_refine_ls_weighting_scheme calc
_refine_ls_wR_factor_gt 0.0948
_refine_ls_wR_factor_ref 0.0967
_reflns_number_gt 2105
_reflns_number_total 2179
_reflns_threshold_expression >2sigma(I)
_cod_data_source_file jo4002432_si_002.cif
_cod_data_source_block frg050da
_cod_database_code 4028154

loop_
_symmetry_equiv_pos_as_xyz
'x, y, z'
'-x, -y, z'
'x+1/4, -y+1/4, z+1/4'
'-x+1/4, y+1/4, z+1/4'
'x, y+1/2, z+1/2'
'-x, -y+1/2, z+1/2'
'x+1/4, -y+3/4, z+3/4'
'-x+1/4, y+3/4, z+3/4'
'x+1/2, y, z+1/2'
'-x+1/2, -y, z+1/2'
'x+3/4, -y+1/4, z+3/4'
'-x+3/4, y+1/4, z+3/4'
'x+1/2, y+1/2, z'
'-x+1/2, -y+1/2, z'
'x+3/4, -y+3/4, z+1/4'
'-x+3/4, y+3/4, z+1/4'

loop_
_atom_site_label
_atom_site_type_symbol
_atom_site_fract_x
_atom_site_fract_y
_atom_site_fract_z
_atom_site_U_iso_or_equiv
_atom_site_adp_type
_atom_site_occupancy
_atom_site_symmetry_multiplicity
_atom_site_calc_flag
_atom_site_refinement_flags
S1 S 0.16807(3) 0.064512(15) 0.97092(7) 0.03018(17) Uani 1 1 d .
O1 O -0.02400(10) 0.04792(6) 0.2875(2) 0.0482(5) Uani 1 1 d .
N1 N 0.09602(9) 0.06800(6) 0.8841(2) 0.0302(4) Uani 1 1 d .
C1 C -0.01092(13) 0.05236(7) 0.4166(3) 0.0364(5) Uani 1 1 d .
O2 O 0.15627(9) 0.07926(5) 1.1146(2) 0.0397(4) Uani 1 1 d .
C2 C -0.05819(12) 0.05937(7) 0.5324(3) 0.0359(5) Uani 1 1 d .
O3 O 0.21729(8) 0.08219(5) 0.8810(2) 0.0417(4) Uani 1 1 d .
C3 C -0.02639(11) 0.06308(6) 0.6609(3) 0.0299(5) Uani 1 1 d .
C4 C -0.06279(12) 0.07079(8) 0.7996(3) 0.0356(5) Uani 1 1 d .
H4A H -0.0776(15) 0.0450(9) 0.821(4) 0.040(8) Uiso 1 1 d .
H4B H -0.0988(18) 0.0882(11) 0.784(5) 0.064(11) Uiso 1 1 d .
C5 C -0.02161(11) 0.08654(7) 0.9238(3) 0.0336(5) Uani 1 1 d .
H5A H -0.0512(13) 0.0883(8) 1.002(4) 0.036(7) Uiso 1 1 d .
H5B H -0.0040(12) 0.1119(8) 0.899(3) 0.028(6) Uiso 1 1 d .
C6 C 0.03489(11) 0.05968(6) 0.9669(3) 0.0308(5) Uani 1 1 d .
H6A H 0.0482(14) 0.0622(7) 1.049(4) 0.024(6) Uiso 1 1 d .
H6B H 0.0241(13) 0.0324(9) 0.952(3) 0.038(7) Uiso 1 1 d .
C7 C 0.09744(11) 0.06185(6) 0.7337(3) 0.0307(5) Uani 1 1 d .
H7A H 0.1359(17) 0.0625(9) 0.706(4) 0.045(9) Uiso 1 1 d .
C8 C 0.04599(11) 0.05893(6) 0.6416(3) 0.0289(5) Uani 1 1 d .
C9 C 0.05787(12) 0.05132(7) 0.4819(3) 0.0353(5) Uani 1 1 d .
H9A H 0.0777(15) 0.0243(10) 0.474(5) 0.056(9) Uiso 1 1 d .
H9B H 0.0891(19) 0.0719(12) 0.442(5) 0.072(12) Uiso 1 1 d .
C10 C -0.13191(13) 0.06274(11) 0.5057(3) 0.0557(8) Uani 1 1 d .
H10A H -0.1562 0.0485 0.5811 0.084 Uiso 1 1 calc R
H10B H -0.1426 0.0516 0.4107 0.084 Uiso 1 1 calc R
H10C H -0.1450 0.0903 0.5078 0.084 Uiso 1 1 calc R
C11 C 0.18529(10) 0.01422(6) 0.9838(2) 0.0273(4) Uani 1 1 d .
C12 C 0.15353(10) -0.00830(7) 1.0891(3) 0.0309(5) Uani 1 1 d .
H12 H 0.1212(15) 0.0015(9) 1.159(4) 0.042(7) Uiso 1 1 d .
C13 C 0.16874(12) -0.04752(7) 1.0985(3) 0.0339(5) Uani 1 1 d .
H13 H 0.1499(15) -0.0663(9) 1.172(4) 0.037(7) Uiso 1 1 d .
C14 C 0.21529(13) -0.06501(7) 1.0060(3) 0.0341(5) Uani 1 1 d .
C15 C 0.24498(12) -0.04199(8) 0.9001(3) 0.0380(5) Uani 1 1 d .
H15 H 0.2750(16) -0.0538(9) 0.829(4) 0.041(8) Uiso 1 1 d .
C16 C 0.23003(10) -0.00264(8) 0.8885(3) 0.0344(5) Uani 1 1 d .
H16 H 0.2504(15) 0.0129(8) 0.814(3) 0.041(8) Uiso 1 1 d .
C17 C 0.23180(16) -0.10768(8) 1.0219(3) 0.0503(7) Uani 1 1 d .
H17D H 0.2736 -0.1133 0.9710 0.075 Uiso 1 1 calc R
H17A H 0.1958 -0.1234 0.9801 0.075 Uiso 1 1 calc R
H17B H 0.2368 -0.1141 1.1247 0.075 Uiso 1 1 calc R

loop_
_atom_site_aniso_label
_atom_site_aniso_U_11
_atom_site_aniso_U_22
_atom_site_aniso_U_33
_atom_site_aniso_U_23
_atom_site_aniso_U_13
_atom_site_aniso_U_12
S1 0.0283(2) 0.0311(3) 0.0312(3) 0.0019(2) -0.0079(2) -0.00248(18)
O1 0.0519(11) 0.0688(12) 0.0239(9) -0.0005(8) -0.0050(8) -0.0109(9)
N1 0.0270(9) 0.0347(9) 0.0289(11) 0.0013(7) -0.0023(8) -0.0006(7)
C1 0.0404(12) 0.0403(11) 0.0286(12) 0.0029(9) -0.0032(11) -0.0067(10)
O2 0.0454(9) 0.0380(8) 0.0357(10) -0.0070(8) -0.0129(8) 0.0028(7)
C2 0.0307(12) 0.0455(12) 0.0315(13) 0.0026(10) -0.0036(10) -0.0041(9)
O3 0.0309(8) 0.0446(9) 0.0497(11) 0.0114(8) -0.0089(8) -0.0063(7)
C3 0.0280(10) 0.0319(10) 0.0298(13) 0.0008(8) -0.0045(10) -0.0034(8)
C4 0.0263(10) 0.0498(13) 0.0305(13) -0.0024(10) 0.0016(10) 0.0012(10)
C5 0.0297(10) 0.0402(12) 0.0308(12) -0.0046(9) 0.0004(9) 0.0020(9)
C6 0.0307(10) 0.0393(12) 0.0223(12) 0.0015(9) -0.0028(10) -0.0019(9)
C7 0.0255(10) 0.0353(11) 0.0312(13) 0.0037(9) 0.0028(10) 0.0014(8)
C8 0.0324(11) 0.0277(10) 0.0266(12) 0.0024(8) 0.0001(10) -0.0004(8)
C9 0.0333(10) 0.0452(12) 0.0272(12) 0.0028(10) 0.0013(10) -0.0015(9)
C10 0.0316(13) 0.101(2) 0.0350(17) -0.0057(14) -0.0091(12) -0.0062(13)
C11 0.0255(8) 0.0328(9) 0.0236(10) 0.0016(8) -0.0044(9) -0.0011(7)
C12 0.0314(10) 0.0386(11) 0.0228(9) -0.0012(8) 0.0006(9) -0.0011(8)
C13 0.0408(12) 0.0380(12) 0.0229(12) 0.0004(9) -0.0031(10) -0.0039(9)
C14 0.0380(11) 0.0356(11) 0.0288(13) -0.0040(8) -0.0074(10) 0.0018(9)
C15 0.0334(10) 0.0455(13) 0.0351(12) -0.0075(10) 0.0023(10) 0.0042(10)
C16 0.0280(9) 0.0447(12) 0.0306(10) -0.0003(10) 0.0020(10) -0.0045(9)
C17 0.0675(17) 0.0374(13) 0.0459(16) -0.0085(11) -0.0082(14) 0.0039(12)

loop_
_atom_type_symbol
_atom_type_description
_atom_type_scat_dispersion_real
_atom_type_scat_dispersion_imag
_atom_type_scat_source
C C 0.0181 0.0091 'International Tables Vol C Tables 4.2.6.8 and 6.1.1.4'
H H 0.0000 0.0000 'International Tables Vol C Tables 4.2.6.8 and 6.1.1.4'
N N 0.0311 0.0180 'International Tables Vol C Tables 4.2.6.8 and 6.1.1.4'
O O 0.0492 0.0322 'International Tables Vol C Tables 4.2.6.8 and 6.1.1.4'
S S 0.3331 0.5567 'International Tables Vol C Tables 4.2.6.8 and 6.1.1.4'

loop_
_geom_angle_atom_site_label_1
_geom_angle_atom_site_label_2
_geom_angle_atom_site_label_3
_geom_angle
O3 S1 O2 120.14(12)
O3 S1 N1 106.97(11)
O2 S1 N1 106.09(10)
O3 S1 C11 108.58(11)
O2 S1 C11 108.27(11)
N1 S1 C11 105.92(9)
C7 N1 C6 120.1(2)
C7 N1 S1 116.72(16)
C6 N1 S1 117.47(17)
O1 C1 C2 126.6(3)
O1 C1 C9 125.5(3)
C2 C1 C9 108.0(2)
C3 C2 C1 110.7(2)
C3 C2 C10 126.9(3)
C1 C2 C10 122.3(2)
C2 C3 C8 110.5(2)
C2 C3 C4 122.4(2)
C8 C3 C4 127.0(2)
C3 C4 C5 116.4(2)
C3 C4 H4A 99(2)
C5 C4 H4A 110(2)
C3 C4 H4B 111(3)
C5 C4 H4B 108(3)
H4A C4 H4B 112(3)
C4 C5 C6 113.1(2)
C4 C5 H5A 105.1(17)
C6 C5 H5A 108.2(17)
C4 C5 H5B 109.9(17)
C6 C5 H5B 109.6(14)
H5A C5 H5B 111(2)
N1 C6 C5 111.70(19)
N1 C6 H6A 101.0(19)
C5 C6 H6A 115.4(19)
N1 C6 H6B 107.3(17)
C5 C6 H6B 112.4(16)
H6A C6 H6B 108(3)
C8 C7 N1 128.5(2)
C8 C7 H7A 122(3)
N1 C7 H7A 109(3)
C7 C8 C3 132.6(2)
C7 C8 C9 120.6(2)
C3 C8 C9 106.8(2)
C1 C9 C8 103.9(2)
C1 C9 H9A 111(2)
C8 C9 H9A 107(2)
C1 C9 H9B 114(2)
C8 C9 H9B 109(3)
H9A C9 H9B 112(3)
C2 C10 H10A 109.5
C2 C10 H10B 109.5
H10A C10 H10B 109.5
C2 C10 H10C 109.5
H10A C10 H10C 109.5
H10B C10 H10C 109.5
C16 C11 C12 120.6(2)
C16 C11 S1 119.53(18)
C12 C11 S1 119.85(17)
C13 C12 C11 118.7(2)
C13 C12 H12 116.2(18)
C11 C12 H12 125.1(18)
C12 C13 C14 121.7(2)
C12 C13 H13 125.4(18)
C14 C13 H13 112.8(18)
C15 C14 C13 118.2(2)
C15 C14 C17 121.6(2)
C13 C14 C17 120.2(2)
C16 C15 C14 120.9(2)
C16 C15 H15 119.0(18)
C14 C15 H15 120.1(18)
C11 C16 C15 119.8(2)
C11 C16 H16 120.0(18)
C15 C16 H16 120.2(18)
C14 C17 H17D 109.5
C14 C17 H17A 109.5
H17D C17 H17A 109.5
C14 C17 H17B 109.5
H17D C17 H17B 109.5
H17A C17 H17B 109.5

loop_
_geom_bond_atom_site_label_1
_geom_bond_atom_site_label_2
_geom_bond_distance
S1 O3 1.4249(19)
S1 O2 1.439(2)
S1 N1 1.657(2)
S1 C11 1.760(2)
O1 C1 1.230(3)
N1 C7 1.405(3)
N1 C6 1.473(3)
C1 C2 1.449(4)
C1 C9 1.506(3)
C2 C3 1.353(4)
C2 C10 1.504(3)
C3 C8 1.470(3)
C3 C4 1.498(3)
C4 C5 1.513(3)
C4 H4A 0.95(3)
C4 H4B 0.95(4)
C5 C6 1.513(3)
C5 H5A 0.93(3)
C5 H5B 0.97(3)
C6 H6A 0.81(3)
C6 H6B 0.97(3)
C7 C8 1.341(4)
C7 H7A 0.81(3)
C8 C9 1.517(4)
C9 H9A 1.01(3)
C9 H9B 1.01(4)
C10 H10A 0.9800
C10 H10B 0.9800
C10 H10C 0.9800
C11 C16 1.383(3)
C11 C12 1.395(3)
C12 C13 1.380(3)
C12 H12 0.97(3)
C13 C14 1.400(4)
C13 H13 1.01(3)
C14 C15 1.390(4)
C14 C17 1.505(3)
C15 C16 1.384(4)
C15 H15 0.98(3)
C16 H16 0.96(3)
C17 H17D 0.9800
C17 H17A 0.9800
C17 H17B 0.9800
